data_2237082
loop_
_publ_author_name
'Dincel, \"Oznur'
'Tercan, Bar\?i\,s'
'\,Cimen, Efdal'
'Necefo\(glu, Hacali'
'H\"okelek, Tuncer'

_publ_section_title
;
 Bis(\m-4-methylbenzoato)-\k^3^<i>O</i>,<i>O</i>':<i>O</i>;\k^3^<i>O</i>:<i>O</i>,<i>O</i>'-bis[aqua(4-methylbenzoato-\k^2^<i>O</i>,<i>O</i>')(nicotinamide-\k<i>N</i>^1^)cadmium]
;
_journal_coeditor_code XU5651
_journal_issue 12
_journal_name_full 'Acta Crystallographica Section E'
_journal_page_first m1510
_journal_page_last m1511
_journal_paper_doi 10.1107/S1600536812047046
_journal_volume 68
_journal_year 2012
_chemical_formula_iupac '[Cd2 (C8 H7 O2)4 (C6 H6 N2 O)2 (H2 O)2]'
_chemical_formula_moiety 'C44 H44 Cd2 N4 O12'
_chemical_formula_sum 'C44 H44 Cd2 N4 O12'
_chemical_formula_weight 1045.65
_chemical_name_systematic
;
Bis(\m-4-methylbenzoato)-\k^3^<i>O</i>,<i>O</i>':<i>O</i>;
\k^3^<i>O</i>:<i>O</i>,<i>O</i>'-bis[aqua(4-methylbenzoato-
\k^2^<i>O</i>,<i>O</i>')(nicotinamide-\k<i>N</i>^1^)cadmium]
;
_space_group_IT_number 2
_symmetry_cell_setting triclinic
_symmetry_space_group_name_Hall '-P 1'
_symmetry_space_group_name_H-M 'P -1'
_atom_sites_solution_hydrogens geom
_atom_sites_solution_primary direct
_atom_sites_solution_secondary difmap
_audit_creation_method SHELXL-97
_cell_angle_alpha 68.326(3)
_cell_angle_beta 74.999(3)
_cell_angle_gamma 66.916(2)
_cell_formula_units_Z 1
_cell_length_a 9.5935(2)
_cell_length_b 10.3084(2)
_cell_length_c 12.6606(3)
_cell_measurement_reflns_used 9926
_cell_measurement_temperature 100(2)
_cell_measurement_theta_max 28.47
_cell_measurement_theta_min 2.25
_cell_volume 1060.81(5)
_computing_cell_refinement 'SAINT (Bruker, 2007)'
_computing_data_collection 'APEX2 (Bruker, 2007)'
_computing_data_reduction 'SAINT (Bruker, 2007)'
_computing_molecular_graphics 'Mercury (Macrae <i>et al.</i>, 2006)'
_computing_publication_material 'WinGX (Farrugia, 2012)'
_computing_structure_refinement 'SHELXL97 (Sheldrick, 2008)'
_computing_structure_solution 'SHELXS97 (Sheldrick, 2008)'
_diffrn_ambient_temperature 100(2)
_diffrn_measured_fraction_theta_full 0.999
_diffrn_measured_fraction_theta_max 0.999
_diffrn_measurement_device_type 'Bruker Kappa APEXII CCD area-detector'
_diffrn_measurement_method '\f and \w scans'
_diffrn_radiation_monochromator graphite
_diffrn_radiation_source 'fine-focus sealed tube'
_diffrn_radiation_type MoK\a
_diffrn_radiation_wavelength 0.71073
_diffrn_reflns_av_R_equivalents 0.0208
_diffrn_reflns_av_sigmaI/netI 0.0158
_diffrn_reflns_limit_h_max 11
_diffrn_reflns_limit_h_min -11
_diffrn_reflns_limit_k_max 12
_diffrn_reflns_limit_k_min -12
_diffrn_reflns_limit_l_max 15
_diffrn_reflns_limit_l_min -15
_diffrn_reflns_number 16908
_diffrn_reflns_theta_full 26.00
_diffrn_reflns_theta_max 26.00
_diffrn_reflns_theta_min 1.75
_exptl_absorpt_coefficient_mu 1.071
_exptl_absorpt_correction_T_max 0.741
_exptl_absorpt_correction_T_min 0.687
_exptl_absorpt_correction_type multi-scan
_exptl_absorpt_process_details '(SADABS; Bruker, 2005)'
_exptl_crystal_colour colorless
_exptl_crystal_density_diffrn 1.637
_exptl_crystal_density_method 'not measured'
_exptl_crystal_description block
_exptl_crystal_F_000 528
_exptl_crystal_size_max 0.36
_exptl_crystal_size_mid 0.31
_exptl_crystal_size_min 0.28
_refine_diff_density_max 1.079
_refine_diff_density_min -0.721
_refine_ls_extinction_method none
_refine_ls_goodness_of_fit_ref 1.054
_refine_ls_hydrogen_treatment constr
_refine_ls_matrix_type full
_refine_ls_number_parameters 256
_refine_ls_number_reflns 4169
_refine_ls_number_restraints 0
_refine_ls_restrained_S_all 1.054
_refine_ls_R_factor_all 0.0199
_refine_ls_R_factor_gt 0.0194
_refine_ls_shift/su_max 0.002
_refine_ls_shift/su_mean 0.000
_refine_ls_structure_factor_coef Fsqd
_refine_ls_weighting_details 'calc w=1/[\s^2^(Fo^2^)+(0.0193P)^2^+1.1679P] where P=(Fo^2^+2Fc^2^)/3'
_refine_ls_weighting_scheme calc
_refine_ls_wR_factor_gt 0.0475
_refine_ls_wR_factor_ref 0.0478
_reflns_number_gt 4085
_reflns_number_total 4169
_reflns_threshold_expression I>2\s(I)
_cod_data_source_file xu5651.cif
_cod_data_source_block I
_cod_database_code 2237082
_cod_database_fobs_code 2237082

loop_
_symmetry_equiv_pos_as_xyz
'x, y, z'
'-x, -y, -z'

loop_
_atom_site_type_symbol
_atom_site_label
_atom_site_fract_x
_atom_site_fract_y
_atom_site_fract_z
_atom_site_U_iso_or_equiv
_atom_site_adp_type
_atom_site_calc_flag
_atom_site_refinement_flags
_atom_site_occupancy
_atom_site_symmetry_multiplicity
_atom_site_disorder_assembly
_atom_site_disorder_group
Cd Cd1 0.817156(14) 0.963852(13) 0.512013(10) 0.01282(5) Uani d . 1 1 . .
O O1 0.96132(15) 0.68775(14) 0.62253(11) 0.0203(3) Uani d . 1 1 A .
O O2 1.01690(14) 0.88132(13) 0.61152(10) 0.0160(3) Uani d . 1 1 . .
O O3 0.66922(14) 1.01399(14) 0.36876(11) 0.0172(3) Uani d . 1 1 . .
O O4 0.90596(15) 0.86161(14) 0.36017(11) 0.0181(3) Uani d . 1 1 . .
O O5 0.64150(14) 0.86318(13) 0.64128(11) 0.0169(3) Uani d . 1 1 . .
H H5A 0.5440 0.8987 0.6376 0.025 Uiso d R 1 1 . .
H H5B 0.6577 0.7756 0.6444 0.025 Uiso d R 1 1 . .
O O6 0.63943(16) 1.59642(15) 0.65749(14) 0.0291(3) Uani d . 1 1 . .
N N1 0.67632(17) 1.17891(16) 0.56260(13) 0.0151(3) Uani d . 1 1 . .
N N2 0.87749(18) 1.44037(18) 0.62850(15) 0.0220(3) Uani d . 1 1 . .
H H2A 0.9187 1.4975 0.6345 0.026 Uiso calc R 1 1 . .
H H2B 0.9342 1.3578 0.6157 0.026 Uiso calc R 1 1 . .
C C1 1.02645(19) 0.74445(19) 0.65768(15) 0.0140(3) Uani d . 1 1 . .
C C2A 1.1134(3) 0.6536(3) 0.7611(2) 0.0220(5) Uani d PG 0.50 1 A 1
C C3A 1.2108(4) 0.7037(3) 0.7882(3) 0.0220(5) Uani d PG 0.50 1 A 1
H H3A 1.2330 0.7878 0.7384 0.026 Uiso calc PR 0.50 1 A 1
C C4A 1.2749(3) 0.6283(4) 0.8898(3) 0.0220(5) Uani d PG 0.50 1 A 1
H H4A 1.3400 0.6618 0.9079 0.026 Uiso calc PR 0.50 1 A 1
C C5A 1.2417(3) 0.5027(3) 0.9642(2) 0.0220(5) Uani d PG 0.50 1 A 1
C C6A 1.1444(4) 0.4525(3) 0.9370(2) 0.0220(5) Uani d PG 0.50 1 A 1
H H6A 1.1222 0.3685 0.9868 0.026 Uiso calc PR 0.50 1 A 1
C C7A 1.0803(3) 0.5280(3) 0.8355(2) 0.0220(5) Uani d PG 0.50 1 A 1
H H7A 1.0151 0.4945 0.8173 0.026 Uiso calc PR 0.50 1 A 1
C C8A 1.305(3) 0.422(4) 1.079(3) 0.042(3) Uani d P 0.50 1 A 1
H H8A1 1.3720 0.4670 1.0844 0.064 Uiso calc PR 0.50 1 A 1
H H8A2 1.3608 0.3199 1.0830 0.064 Uiso calc PR 0.50 1 A 1
H H8A3 1.2221 0.4272 1.1403 0.064 Uiso calc PR 0.50 1 A 1
C C2B 1.1134(3) 0.6556(3) 0.7575(2) 0.0196(5) Uani d PG 0.50 1 A 2
C C3B 1.1715(4) 0.7249(2) 0.8029(3) 0.0196(5) Uani d PG 0.50 1 A 2
H H3B 1.1594 0.8249 0.7691 0.024 Uiso calc PR 0.50 1 A 2
C C4B 1.2478(3) 0.6447(3) 0.8986(3) 0.0196(5) Uani d PG 0.50 1 A 2
H H4B 1.2867 0.6911 0.9289 0.024 Uiso calc PR 0.50 1 A 2
C C5B 1.2659(3) 0.4953(3) 0.9490(2) 0.0196(5) Uani d PG 0.50 1 A 2
C C6B 1.2078(4) 0.4260(2) 0.9036(2) 0.0196(5) Uani d PG 0.50 1 A 2
H H6B 1.2199 0.3260 0.9373 0.024 Uiso calc PR 0.50 1 A 2
C C7B 1.1315(3) 0.5061(3) 0.8079(2) 0.0196(5) Uani d PG 0.50 1 A 2
H H7B 1.0927 0.4597 0.7776 0.024 Uiso calc PR 0.50 1 A 2
C C8B 1.340(3) 0.414(4) 1.059(3) 0.042(3) Uani d P 0.50 1 A 2
H H8B1 1.2836 0.3522 1.1132 0.064 Uiso calc PR 0.50 1 A 2
H H8B2 1.3403 0.4842 1.0919 0.064 Uiso calc PR 0.50 1 A 2
H H8B3 1.4436 0.3532 1.0422 0.064 Uiso calc PR 0.50 1 A 2
C C9 0.7838(2) 0.93699(19) 0.31593(15) 0.0147(3) Uani d . 1 1 . .
C C10 0.7771(2) 0.9423(2) 0.19762(15) 0.0167(4) Uani d . 1 1 . .
C C11 0.6466(2) 1.0303(2) 0.14489(17) 0.0236(4) Uani d . 1 1 . .
H H11 0.5596 1.0809 0.1854 0.028 Uiso calc R 1 1 . .
C C12 0.6455(3) 1.0431(2) 0.03214(18) 0.0266(4) Uani d . 1 1 . .
H H12 0.5574 1.1024 -0.0022 0.032 Uiso calc R 1 1 . .
C C13 0.7736(3) 0.9690(2) -0.03055(16) 0.0244(4) Uani d . 1 1 . .
C C14 0.9032(3) 0.8808(2) 0.02313(18) 0.0269(4) Uani d . 1 1 . .
H H14 0.9898 0.8298 -0.0172 0.032 Uiso calc R 1 1 . .
C C15 0.9059(2) 0.8675(2) 0.13545(17) 0.0222(4) Uani d . 1 1 . .
H H15 0.9941 0.8083 0.1696 0.027 Uiso calc R 1 1 . .
C C16 0.7713(3) 0.9837(3) -0.15339(18) 0.0347(5) Uani d . 1 1 . .
H H16A 0.7736 0.8918 -0.1577 0.052 Uiso calc R 1 1 . .
H H16B 0.8589 1.0080 -0.2006 0.052 Uiso calc R 1 1 . .
H H16C 0.6798 1.0605 -0.1799 0.052 Uiso calc R 1 1 . .
C C17 0.7412(2) 1.25977(19) 0.58365(15) 0.0149(3) Uani d . 1 1 . .
H H17 0.8471 1.2344 0.5697 0.018 Uiso calc R 1 1 . .
C C18 0.6572(2) 1.37934(19) 0.62518(16) 0.0168(4) Uani d . 1 1 . .
C C19 0.4990(2) 1.4139(2) 0.64957(19) 0.0250(4) Uani d . 1 1 . .
H H19 0.4395 1.4915 0.6796 0.030 Uiso calc R 1 1 . .
C C20 0.4319(2) 1.3308(2) 0.6283(2) 0.0277(5) Uani d . 1 1 . .
H H20 0.3265 1.3514 0.6443 0.033 Uiso calc R 1 1 . .
C C21 0.5235(2) 1.2166(2) 0.58314(17) 0.0203(4) Uani d . 1 1 . .
H H21 0.4772 1.1637 0.5663 0.024 Uiso calc R 1 1 . .
C C22 0.7261(2) 1.4797(2) 0.63911(16) 0.0186(4) Uani d . 1 1 . .

loop_
_atom_site_aniso_label
_atom_site_aniso_U_11
_atom_site_aniso_U_22
_atom_site_aniso_U_33
_atom_site_aniso_U_12
_atom_site_aniso_U_13
_atom_site_aniso_U_23
Cd1 0.01161(7) 0.01484(7) 0.01396(7) -0.00428(5) -0.00216(5) -0.00624(5)
O1 0.0207(7) 0.0209(7) 0.0224(7) -0.0098(5) -0.0069(5) -0.0040(5)
O2 0.0167(6) 0.0148(6) 0.0150(6) -0.0054(5) -0.0026(5) -0.0022(5)
O3 0.0158(6) 0.0205(6) 0.0163(6) -0.0058(5) -0.0022(5) -0.0070(5)
O4 0.0169(6) 0.0194(6) 0.0190(6) -0.0036(5) -0.0053(5) -0.0075(5)
O5 0.0152(6) 0.0131(6) 0.0217(7) -0.0044(5) -0.0018(5) -0.0052(5)
O6 0.0198(7) 0.0197(7) 0.0533(10) -0.0052(6) -0.0021(7) -0.0203(7)
N1 0.0155(7) 0.0142(7) 0.0155(7) -0.0054(6) -0.0033(6) -0.0030(6)
N2 0.0172(8) 0.0180(8) 0.0365(10) -0.0057(6) -0.0044(7) -0.0142(7)
C1 0.0095(8) 0.0157(8) 0.0147(8) -0.0035(7) 0.0021(6) -0.0054(7)
C2A 0.0206(9) 0.0223(10) 0.0217(10) -0.0072(7) -0.0045(7) -0.0038(8)
C3A 0.0206(9) 0.0223(10) 0.0217(10) -0.0072(7) -0.0045(7) -0.0038(8)
C4A 0.0206(9) 0.0223(10) 0.0217(10) -0.0072(7) -0.0045(7) -0.0038(8)
C5A 0.0206(9) 0.0223(10) 0.0217(10) -0.0072(7) -0.0045(7) -0.0038(8)
C6A 0.0206(9) 0.0223(10) 0.0217(10) -0.0072(7) -0.0045(7) -0.0038(8)
C7A 0.0206(9) 0.0223(10) 0.0217(10) -0.0072(7) -0.0045(7) -0.0038(8)
C8A 0.045(9) 0.042(4) 0.036(8) -0.020(7) -0.026(6) 0.012(5)
C2B 0.0151(8) 0.0173(10) 0.0238(10) -0.0035(6) -0.0062(7) -0.0027(8)
C3B 0.0151(8) 0.0173(10) 0.0238(10) -0.0035(6) -0.0062(7) -0.0027(8)
C4B 0.0151(8) 0.0173(10) 0.0238(10) -0.0035(6) -0.0062(7) -0.0027(8)
C5B 0.0151(8) 0.0173(10) 0.0238(10) -0.0035(6) -0.0062(7) -0.0027(8)
C6B 0.0151(8) 0.0173(10) 0.0238(10) -0.0035(6) -0.0062(7) -0.0027(8)
C7B 0.0151(8) 0.0173(10) 0.0238(10) -0.0035(6) -0.0062(7) -0.0027(8)
C8B 0.045(9) 0.042(4) 0.036(8) -0.020(7) -0.026(6) 0.012(5)
C9 0.0188(9) 0.0142(8) 0.0145(8) -0.0106(7) -0.0021(7) -0.0023(7)
C10 0.0223(9) 0.0166(8) 0.0148(9) -0.0112(7) -0.0028(7) -0.0033(7)
C11 0.0226(10) 0.0288(10) 0.0200(10) -0.0069(8) -0.0040(8) -0.0090(8)
C12 0.0306(11) 0.0297(11) 0.0206(10) -0.0097(9) -0.0094(8) -0.0051(8)
C13 0.0385(12) 0.0239(10) 0.0152(9) -0.0165(9) -0.0040(8) -0.0039(8)
C14 0.0320(11) 0.0288(10) 0.0208(10) -0.0107(9) 0.0012(8) -0.0109(8)
C15 0.0243(10) 0.0229(9) 0.0201(10) -0.0084(8) -0.0034(8) -0.0063(8)
C16 0.0517(15) 0.0386(12) 0.0174(10) -0.0179(11) -0.0054(10) -0.0086(9)
C17 0.0149(9) 0.0154(8) 0.0143(8) -0.0061(7) -0.0021(7) -0.0029(7)
C18 0.0159(9) 0.0137(8) 0.0208(9) -0.0059(7) -0.0024(7) -0.0042(7)
C19 0.0169(10) 0.0172(9) 0.0415(12) -0.0037(8) -0.0008(9) -0.0137(9)
C20 0.0129(9) 0.0203(9) 0.0503(14) -0.0045(8) -0.0028(9) -0.0131(9)
C21 0.0172(9) 0.0156(8) 0.0298(10) -0.0073(7) -0.0056(8) -0.0050(8)
C22 0.0199(9) 0.0153(8) 0.0214(9) -0.0063(7) -0.0028(7) -0.0060(7)

loop_
_atom_type_symbol
_atom_type_description
_atom_type_scat_dispersion_real
_atom_type_scat_dispersion_imag
_atom_type_scat_source
C C 0.0033 0.0016 'International Tables Vol C Tables 4.2.6.8 and 6.1.1.4'
H H 0.0000 0.0000 'International Tables Vol C Tables 4.2.6.8 and 6.1.1.4'
Cd Cd -0.8075 1.2024 'International Tables Vol C Tables 4.2.6.8 and 6.1.1.4'
N N 0.0061 0.0033 'International Tables Vol C Tables 4.2.6.8 and 6.1.1.4'
O O 0.0106 0.0060 'International Tables Vol C Tables 4.2.6.8 and 6.1.1.4'

loop_
_geom_angle_atom_site_label_1
_geom_angle_atom_site_label_2
_geom_angle_atom_site_label_3
_geom_angle_site_symmetry_1
_geom_angle_site_symmetry_3
_geom_angle
O1 Cd1 C9 . . 101.80(5)
O2 Cd1 O1 . . 52.85(4)
O2 Cd1 O1 2_776 . 116.34(4)
O2 Cd1 O2 . 2_776 76.22(5)
O2 Cd1 O3 . . 162.16(4)
O2 Cd1 O4 . . 106.73(4)
O2 Cd1 O5 . . 103.70(4)
O2 Cd1 N1 . . 99.20(5)
O2 Cd1 C9 . . 134.23(5)
O2 Cd1 C9 2_776 . 86.97(5)
O3 Cd1 O1 . . 119.67(4)
O3 Cd1 O2 . 2_776 96.74(4)
O3 Cd1 C9 . . 27.97(5)
O4 Cd1 O1 . . 80.08(4)
O4 Cd1 O2 . 2_776 81.30(4)
O4 Cd1 O3 . . 55.62(4)
O4 Cd1 C9 . . 27.78(5)
O5 Cd1 O1 . . 71.23(4)
O5 Cd1 O2 . 2_776 167.88(4)
O5 Cd1 O3 . . 86.63(4)
O5 Cd1 O4 . . 109.99(5)
O5 Cd1 N1 . . 86.22(5)
O5 Cd1 C9 . . 101.04(5)
N1 Cd1 O1 . . 135.38(5)
N1 Cd1 O2 . 2_776 81.86(5)
N1 Cd1 O3 . . 95.92(5)
N1 Cd1 O4 . . 144.53(5)
N1 Cd1 C9 . . 120.41(5)
C1 O1 Cd1 . . 84.10(10)
Cd1 O2 Cd1 . 2_776 103.78(5)
C1 O2 Cd1 . . 99.86(11)
C1 O2 Cd1 . 2_776 139.66(11)
C9 O3 Cd1 . . 90.78(10)
C9 O4 Cd1 . . 92.51(10)
Cd1 O5 H5A . . 124.2
Cd1 O5 H5B . . 113.2
H5A O5 H5B . . 99.0
C17 N1 Cd1 . . 123.00(12)
C21 N1 Cd1 . . 118.75(12)
C21 N1 C17 . . 117.90(16)
C22 N2 H2A . . 120.0
C22 N2 H2B . . 120.0
H2A N2 H2B . . 120.0
O1 C1 O2 . . 121.27(16)
O1 C1 C2B . . 120.30(18)
O2 C1 C2B . . 118.40(18)
O1 C1 C2A . . 120.12(19)
O2 C1 C2A . . 118.55(18)
C3A C2A C7A . . 120.0
C3A C2A C1 . . 121.0(2)
C7A C2A C1 . . 118.6(2)
C4A C3A C2A . . 120.0
C4A C3A H3A . . 120.0
C2A C3A H3A . . 120.0
C3A C4A C5A . . 120.0
C3A C4A H4A . . 120.0
C5A C4A H4A . . 120.0
C6A C5A C4A . . 120.0
C6A C5A C8A . . 118.9(13)
C4A C5A C8A . . 121.0(13)
C7A C6A C5A . . 120.0
C7A C6A H6A . . 120.0
C5A C6A H6A . . 120.0
C6A C7A C2A . . 120.0
C6A C7A H7A . . 120.0
C2A C7A H7A . . 120.0
C3B C2B C7B . . 120.0
C3B C2B C1 . . 119.3(2)
C7B C2B C1 . . 120.6(2)
C4B C3B C2B . . 120.0
C4B C3B H3B . . 120.0
C2B C3B H3B . . 120.0
C5B C4B C3B . . 120.0
C5B C4B H4B . . 120.0
C3B C4B H4B . . 120.0
C4B C5B C6B . . 120.0
C4B C5B C8B . . 118.4(14)
C6B C5B C8B . . 121.5(14)
C7B C6B C5B . . 120.0
C7B C6B H6B . . 120.0
C5B C6B H6B . . 120.0
C6B C7B C2B . . 120.0
C6B C7B H7B . . 120.0
C2B C7B H7B . . 120.0
C5B C8B H8B1 . . 109.5
C5B C8B H8B2 . . 109.5
H8B1 C8B H8B2 . . 109.5
C5B C8B H8B3 . . 109.5
H8B1 C8B H8B3 . . 109.5
H8B2 C8B H8B3 . . 109.5
O4 C9 O3 . . 120.53(16)
O4 C9 C10 . . 119.65(16)
O3 C9 C10 . . 119.74(16)
O4 C9 Cd1 . . 59.71(9)
O3 C9 Cd1 . . 61.25(9)
C10 C9 Cd1 . . 170.35(12)
C11 C10 C15 . . 118.92(17)
C11 C10 C9 . . 120.69(17)
C15 C10 C9 . . 120.21(17)
C12 C11 C10 . . 120.23(19)
C12 C11 H11 . . 119.9
C10 C11 H11 . . 119.9
C11 C12 C13 . . 121.2(2)
C11 C12 H12 . . 119.4
C13 C12 H12 . . 119.4
C14 C13 C12 . . 118.05(18)
C14 C13 C16 . . 121.1(2)
C12 C13 C16 . . 120.8(2)
C15 C14 C13 . . 121.3(2)
C15 C14 H14 . . 119.4
C13 C14 H14 . . 119.4
C14 C15 C10 . . 120.27(19)
C14 C15 H15 . . 119.9
C10 C15 H15 . . 119.9
C13 C16 H16A . . 109.5
C13 C16 H16B . . 109.5
H16A C16 H16B . . 109.5
C13 C16 H16C . . 109.5
H16A C16 H16C . . 109.5
H16B C16 H16C . . 109.5
N1 C17 C18 . . 122.98(17)
N1 C17 H17 . . 118.5
C18 C17 H17 . . 118.5
C17 C18 C19 . . 118.31(17)
C17 C18 C22 . . 123.76(16)
C19 C18 C22 . . 117.83(16)
C20 C19 C18 . . 118.87(18)
C20 C19 H19 . . 120.6
C18 C19 H19 . . 120.6
C21 C20 C19 . . 119.12(18)
C21 C20 H20 . . 120.4
C19 C20 H20 . . 120.4
N1 C21 C20 . . 122.76(17)
N1 C21 H21 . . 118.6
C20 C21 H21 . . 118.6
O6 C22 N2 . . 122.79(17)
O6 C22 C18 . . 118.32(17)
N2 C22 C18 . . 118.87(16)

loop_
_geom_bond_atom_site_label_1
_geom_bond_atom_site_label_2
_geom_bond_site_symmetry_2
_geom_bond_distance
_geom_bond_publ_flag
Cd1 O1 . 2.6353(13) yes
Cd1 O2 . 2.2722(13) yes
Cd1 O2 2_776 2.5273(12) yes
Cd1 O3 . 2.3739(13) yes
Cd1 O4 . 2.3403(13) yes
Cd1 O5 . 2.2987(13) yes
Cd1 N1 . 2.3243(15) yes
Cd1 C9 . 2.7076(17) ?
N1 C17 . 1.345(2) ?
N1 C21 . 1.341(2) ?
N2 C22 . 1.330(2) ?
N2 H2A . 0.8600 ?
N2 H2B . 0.8600 ?
O1 C1 . 1.246(2) ?
O2 C1 . 1.288(2) ?
O2 Cd1 2_776 2.5273(12) ?
O3 C9 . 1.270(2) ?
O4 C9 . 1.263(2) ?
O5 H5A . 0.8678 ?
O5 H5B . 0.8411 ?
O6 C22 . 1.231(2) ?
C1 C2B . 1.491(3) ?
C1 C2A . 1.528(3) ?
C2A C3A . 1.3900 ?
C2A C7A . 1.3900 ?
C3A C4A . 1.3900 ?
C3A H3A . 0.9300 ?
C4A C5A . 1.3900 ?
C4A H4A . 0.9300 ?
C5A C6A . 1.3900 ?
C5A C8A . 1.53(3) ?
C6A C7A . 1.3900 ?
C6A H6A . 0.9300 ?
C7A H7A . 0.9300 ?
C8A H8A1 . 0.9600 ?
C8A H8A2 . 0.9600 ?
C8A H8A3 . 0.9600 ?
C2B C3B . 1.3900 ?
C2B C7B . 1.3900 ?
C3B C4B . 1.3900 ?
C3B H3B . 0.9300 ?
C4B C5B . 1.3900 ?
C4B H4B . 0.9300 ?
C5B C6B . 1.3900 ?
C5B C8B . 1.53(3) ?
C6B C7B . 1.3900 ?
C6B H6B . 0.9300 ?
C7B H7B . 0.9300 ?
C8B H8B1 . 0.9600 ?
C8B H8B2 . 0.9600 ?
C8B H8B3 . 0.9600 ?
C9 C10 . 1.496(2) ?
C10 C11 . 1.390(3) ?
C10 C15 . 1.392(3) ?
C11 C12 . 1.387(3) ?
C11 H11 . 0.9300 ?
C12 C13 . 1.389(3) ?
C12 H12 . 0.9300 ?
C13 C14 . 1.389(3) ?
C13 C16 . 1.511(3) ?
C14 C15 . 1.383(3) ?
C14 H14 . 0.9300 ?
C15 H15 . 0.9300 ?
C16 H16A . 0.9600 ?
C16 H16B . 0.9600 ?
C16 H16C . 0.9600 ?
C17 C18 . 1.388(2) ?
C17 H17 . 0.9300 ?
C18 C19 . 1.393(3) ?
C18 C22 . 1.506(2) ?
C19 C20 . 1.383(3) ?
C19 H19 . 0.9300 ?
C20 C21 . 1.382(3) ?
C20 H20 . 0.9300 ?
C21 H21 . 0.9300 ?

loop_
_geom_hbond_atom_site_label_D
_geom_hbond_atom_site_label_H
_geom_hbond_atom_site_label_A
_geom_hbond_site_symmetry_A
_geom_hbond_distance_DH
_geom_hbond_distance_HA
_geom_hbond_distance_DA
_geom_hbond_angle_DHA
_geom_hbond_publ_flag
N2 H2A O1 1_565 0.86 2.10 2.931(2) 162 yes
N2 H2B O4 2_776 0.86 2.14 2.963(2) 161 yes
O5 H5A O3 2_676 0.87 1.89 2.761(2) 177 yes
O5 H5B O6 1_545 0.84 1.87 2.689(2) 165 yes
C3A H3A O3 2_776 0.93 2.39 3.303(3) 169 yes
C11 H11 O5 2_676 0.93 2.60 3.481(2) 159 yes
C17 H17 O4 2_776 0.93 2.45 3.286(2) 150 yes
C21 H21 O3 2_676 0.93 2.51 3.352(3) 150 yes

loop_
_geom_torsion_atom_site_label_1
_geom_torsion_atom_site_label_2
_geom_torsion_atom_site_label_3
_geom_torsion_atom_site_label_4
_geom_torsion_site_symmetry_1
_geom_torsion_site_symmetry_4
_geom_torsion
O2 Cd1 O1 C1 . . 7.87(10)
O2 Cd1 O1 C1 2_776 . 52.76(11)
O3 Cd1 O1 C1 . . 168.40(10)
O4 Cd1 O1 C1 . . 127.81(10)
O5 Cd1 O1 C1 . . -116.97(11)
N1 Cd1 O1 C1 . . -53.31(12)
C9 Cd1 O1 C1 . . 145.24(10)
O1 Cd1 O2 Cd1 . 2_776 139.37(7)
O1 Cd1 O2 C1 . . -7.69(9)
O2 Cd1 O2 Cd1 2_776 2_776 0.0
O2 Cd1 O2 C1 2_776 . -147.05(12)
O3 Cd1 O2 Cd1 . 2_776 68.42(15)
O3 Cd1 O2 C1 . . -78.64(18)
O4 Cd1 O2 Cd1 . 2_776 76.33(5)
O4 Cd1 O2 C1 . . -70.73(11)
O5 Cd1 O2 Cd1 . 2_776 -167.52(4)
O5 Cd1 O2 C1 . . 45.42(11)
N1 Cd1 O2 Cd1 . 2_776 -79.20(5)
N1 Cd1 O2 C1 . . 133.75(10)
C9 Cd1 O2 Cd1 . 2_776 71.66(7)
C9 Cd1 O2 C1 . . -75.39(12)
O1 Cd1 O3 C9 . . -55.17(11)
O2 Cd1 O3 C9 . . 5.0(2)
O2 Cd1 O3 C9 2_776 . 70.38(10)
O4 Cd1 O3 C9 . . -4.23(9)
O5 Cd1 O3 C9 . . -121.31(10)
N1 Cd1 O3 C9 . . 152.85(10)
O1 Cd1 O4 C9 . . 141.03(10)
O2 Cd1 O4 C9 . . -172.81(10)
O2 Cd1 O4 C9 2_776 . -100.13(10)
O3 Cd1 O4 C9 . . 4.26(9)
O5 Cd1 O4 C9 . . 75.32(10)
N1 Cd1 O4 C9 . . -37.61(14)
O1 Cd1 N1 C17 . . 77.16(15)
O1 Cd1 N1 C21 . . -95.89(14)
O2 Cd1 N1 C17 . . 32.13(14)
O2 Cd1 N1 C17 2_776 . -42.39(13)
O2 Cd1 N1 C21 . . -140.92(13)
O2 Cd1 N1 C21 2_776 . 144.57(14)
O3 Cd1 N1 C17 . . -138.37(13)
O3 Cd1 N1 C21 . . 48.58(14)
O4 Cd1 N1 C17 . . -104.74(14)
O4 Cd1 N1 C21 . . 82.21(16)
O5 Cd1 N1 C17 . . 135.41(14)
O5 Cd1 N1 C21 . . -37.63(14)
C9 Cd1 N1 C17 . . -124.00(13)
C9 Cd1 N1 C21 . . 62.95(15)
O1 Cd1 C9 O3 . . 133.23(9)
O1 Cd1 C9 O4 . . -39.26(10)
O2 Cd1 C9 O3 . . -177.88(8)
O2 Cd1 C9 O3 2_776 . -110.49(10)
O2 Cd1 C9 O4 . . 9.63(13)
O2 Cd1 C9 O4 2_776 . 77.02(10)
O3 Cd1 C9 O4 . . -172.49(16)
O4 Cd1 C9 O3 . . 172.49(16)
O5 Cd1 C9 O3 . . 60.34(10)
O5 Cd1 C9 O4 . . -112.15(10)
N1 Cd1 C9 O3 . . -31.76(11)
N1 Cd1 C9 O4 . . 155.75(9)
Cd1 O1 C1 O2 . . -13.02(15)
Cd1 O1 C1 C2A . . 164.00(18)
Cd1 O1 C1 C2B . . 164.90(18)
Cd1 O2 C1 O1 . . 15.30(18)
Cd1 O2 C1 O1 2_776 . -110.02(19)
Cd1 O2 C1 C2A . . -161.77(16)
Cd1 O2 C1 C2A 2_776 . 72.9(2)
Cd1 O2 C1 C2B . . -162.66(17)
Cd1 O2 C1 C2B 2_776 . 72.0(2)
Cd1 O3 C9 O4 . . 7.53(16)
Cd1 O3 C9 C10 . . -168.99(14)
Cd1 O4 C9 O3 . . -7.64(16)
Cd1 O4 C9 C10 . . 168.88(13)
Cd1 N1 C17 C18 . . -173.17(13)
C21 N1 C17 C18 . . -0.1(3)
Cd1 N1 C21 C20 . . 171.10(16)
C17 N1 C21 C20 . . -2.3(3)
O1 C1 C2A C3A . . 167.42(17)
O1 C1 C2A C7A . . -19.9(3)
O2 C1 C2A C3A . . -15.5(3)
O2 C1 C2A C7A . . 157.16(18)
C2B C1 C2A C3A . . 64(16)
C2B C1 C2A C7A . . -124(16)
C1 C2A C3A C4A . . 172.5(3)
C7A C2A C3A C4A . . 0.0
C1 C2A C7A C6A . . -172.7(3)
C3A C2A C7A C6A . . 0.0
C2A C3A C4A C5A . . 0.0
C3A C4A C5A C6A . . 0.0
C3A C4A C5A C8A . . -177.3(11)
C4A C5A C6A C7A . . 0.0
C8A C5A C6A C7A . . 177.4(11)
C5A C6A C7A C2A . . 0.0
O1 C1 C2B C3B . . -173.29(17)
O1 C1 C2B C7B . . 4.2(3)
O2 C1 C2B C3B . . 4.7(3)
O2 C1 C2B C7B . . -177.77(17)
C2A C1 C2B C3B . . -97(16)
C2A C1 C2B C7B . . 81(16)
C1 C2B C3B C4B . . 177.6(2)
C7B C2B C3B C4B . . 0.0
C1 C2B C7B C6B . . -177.5(3)
C3B C2B C7B C6B . . 0.0
C2B C3B C4B C5B . . 0.0
C3B C4B C5B C6B . . 0.0
C3B C4B C5B C8B . . -175.6(9)
C4B C5B C6B C7B . . 0.0
C8B C5B C6B C7B . . 175.5(9)
C5B C6B C7B C2B . . 0.0
O3 C9 C10 C11 . . -0.2(3)
O3 C9 C10 C15 . . 174.98(16)
O4 C9 C10 C11 . . -176.73(17)
O4 C9 C10 C15 . . -1.6(3)
C9 C10 C11 C12 . . 175.15(18)
C15 C10 C11 C12 . . -0.1(3)
C9 C10 C15 C14 . . -175.38(17)
C11 C10 C15 C14 . . -0.1(3)
C10 C11 C12 C13 . . 0.0(3)
C11 C12 C13 C14 . . 0.2(3)
C11 C12 C13 C16 . . 180.00(19)
C12 C13 C14 C15 . . -0.4(3)
C16 C13 C14 C15 . . 179.8(2)
C13 C14 C15 C10 . . 0.4(3)
N1 C17 C18 C19 . . 2.1(3)
N1 C17 C18 C22 . . -174.19(16)
C17 C18 C19 C20 . . -1.9(3)
C22 C18 C19 C20 . . 174.68(19)
C17 C18 C22 O6 . . 167.60(18)
C17 C18 C22 N2 . . -10.9(3)
C19 C18 C22 O6 . . -8.8(3)
C19 C18 C22 N2 . . 172.76(19)
C18 C19 C20 C21 . . -0.3(3)
C19 C20 C21 N1 . . 2.5(3)
